data_7106207
loop_
_publ_author_name
'Javier Ruiz'
'Marta P. Gonzalo'
'Marilin Vivanco'
'M. Rosario Diaz'
'Santiago Garcia-Granda'

_publ_section_title
;
 Three-component reaction involving isocyanide, phosphine and ketenimine
 functionalities
;
_journal_name_full Chem.Commun.
_journal_page_first 4270
_journal_paper_doi 10.1039/c0cc05025c
_journal_volume 47
_journal_year 2011
_chemical_formula_moiety 'C37 H36 N2 O P2, C H2 Cl2'
_chemical_formula_sum 'C38 H38 Cl2 N2 O P2'
_chemical_formula_weight 671.54
_chemical_name_systematic
;
?
;
_space_group_IT_number 14
_symmetry_cell_setting monoclinic
_symmetry_space_group_name_Hall '-P 2yn'
_symmetry_space_group_name_H-M 'P 1 21/n 1'
_atom_sites_solution_hydrogens geom
_atom_sites_solution_primary direct
_atom_sites_solution_secondary difmap
_audit_creation_method SHELXL-97
_cell_angle_alpha 90.00
_cell_angle_beta 99.847(4)
_cell_angle_gamma 90.00
_cell_formula_units_Z 4
_cell_length_a 11.6478(6)
_cell_length_b 18.9850(14)
_cell_length_c 16.1788(11)
_cell_measurement_reflns_used 6504
_cell_measurement_temperature 293(2)
_cell_measurement_theta_max 70
_cell_measurement_theta_min 3
_cell_volume 3525.0(4)
_computing_cell_refinement 'HKL Scalepack (Otwinowski & Minor 1997)'
_computing_data_collection 'Collect (Nonius BV, 1997-2000)'
_computing_data_reduction 'HKL Denzo and Scalepack (Otwinowski & Minor 1997)'
_computing_structure_refinement 'SHELXL-97 (Sheldrick, 1997)'
_diffrn_ambient_temperature 293(2)
_diffrn_measured_fraction_theta_full 0.987
_diffrn_measured_fraction_theta_max 0.987
_diffrn_measurement_device '95mm CCD camera on \k-goniostat'
_diffrn_measurement_device_type KappaCCD
_diffrn_measurement_method CCD
_diffrn_orient_matrix_type 'by Nonius Collect from scalepack cell'
_diffrn_orient_matrix_UB_11 -0.0500854
_diffrn_orient_matrix_UB_12 -0.0398698
_diffrn_orient_matrix_UB_13 -0.0253853
_diffrn_orient_matrix_UB_21 0.0085169
_diffrn_orient_matrix_UB_22 0.0165258
_diffrn_orient_matrix_UB_23 -0.057328
_diffrn_orient_matrix_UB_31 0.0707938
_diffrn_orient_matrix_UB_32 -0.0301954
_diffrn_orient_matrix_UB_33 0.0021431
_diffrn_radiation_monochromator graphite
_diffrn_radiation_source 'fine-focus sealed tube'
_diffrn_radiation_type CuK\a
_diffrn_radiation_wavelength 1.54184
_diffrn_reflns_av_R_equivalents 0.0000
_diffrn_reflns_av_sigmaI/netI 0.0406
_diffrn_reflns_limit_h_max 13
_diffrn_reflns_limit_h_min -14
_diffrn_reflns_limit_k_max 23
_diffrn_reflns_limit_k_min 0
_diffrn_reflns_limit_l_max 19
_diffrn_reflns_limit_l_min 0
_diffrn_reflns_number 6543
_diffrn_reflns_theta_full 69.63
_diffrn_reflns_theta_max 69.63
_diffrn_reflns_theta_min 3.62
_exptl_absorpt_coefficient_mu 2.761
_exptl_absorpt_correction_T_max 0.804
_exptl_absorpt_correction_T_min 0.765
_exptl_absorpt_correction_type refdelf
_exptl_absorpt_process_details
;
Parkin S,Moezzi B & Hope H, (1995) J. Appl. Cryst. 28, 53-56
Cubic fit to sin(theta)/lambda - 24 parameters
;
_exptl_crystal_colour Colourless
_exptl_crystal_density_diffrn 1.265
_exptl_crystal_density_method 'not measured'
_exptl_crystal_description Prismatic
_exptl_crystal_F_000 1408
_exptl_crystal_size_max 0.13
_exptl_crystal_size_mid 0.10
_exptl_crystal_size_min 0.08
_refine_diff_density_max 0.308
_refine_diff_density_min -0.410
_refine_diff_density_rms 0.040
_refine_ls_extinction_method none
_refine_ls_goodness_of_fit_ref 1.044
_refine_ls_hydrogen_treatment mixed
_refine_ls_matrix_type full
_refine_ls_number_parameters 546
_refine_ls_number_reflns 6543
_refine_ls_number_restraints 0
_refine_ls_restrained_S_all 1.044
_refine_ls_R_factor_all 0.0606
_refine_ls_R_factor_gt 0.0481
_refine_ls_shift/su_max 0.001
_refine_ls_shift/su_mean 0.000
_refine_ls_structure_factor_coef Fsqd
_refine_ls_weighting_details 'calc w=1/[\s^2^(Fo^2^)+(0.0776P)^2^+0.5906P] where P=(Fo^2^+2Fc^2^)/3'
_refine_ls_weighting_scheme calc
_refine_ls_wR_factor_gt 0.1293
_refine_ls_wR_factor_ref 0.1388
_reflns_number_gt 5204
_reflns_number_total 6543
_reflns_threshold_expression >2sigma(I)
_cod_data_source_file c0cc05025c.txt
_cod_data_source_block 3a
_cod_depositor_comments
;
The following automatic conversions were performed:

'_symmetry_cell_setting' value 'Monoclinic' changed to 'monoclinic'
according to the built-in table from CIF Core dictionary named
'cif_core.dic' version 2.4.1 from 2010-06-29.

Automatic conversion script
Id: cif_fix_values 1646 2011-03-28 12:23:43Z adriana 
;
_cod_original_sg_symbol_H-M P21/n
_cod_database_code 7106207

loop_
_symmetry_equiv_pos_as_xyz
'x, y, z'
'-x+1/2, y+1/2, -z+1/2'
'-x, -y, -z'
'x-1/2, -y-1/2, z-1/2'

loop_
_atom_site_label
_atom_site_type_symbol
_atom_site_fract_x
_atom_site_fract_y
_atom_site_fract_z
_atom_site_U_iso_or_equiv
_atom_site_adp_type
_atom_site_occupancy
_atom_site_symmetry_multiplicity
_atom_site_calc_flag
_atom_site_refinement_flags
_atom_site_disorder_assembly
_atom_site_disorder_group
P1 P 0.66311(4) 0.13474(3) 0.17981(3) 0.04708(16) Uani 1 1 d . . .
P2 P 0.69395(4) 0.25705(3) 0.29878(3) 0.04527(16) Uani 1 1 d . . .
O1 O 0.63608(13) 0.19372(8) 0.11912(8) 0.0572(4) Uani 1 1 d . . .
N1 N 0.71248(14) 0.25406(9) 0.40273(10) 0.0489(4) Uani 1 1 d . . .
N2 N 0.70831(16) 0.06326(9) 0.36788(10) 0.0562(4) Uani 1 1 d . . .
C1 C 0.68770(17) 0.16744(11) 0.28240(12) 0.0488(5) Uani 1 1 d . . .
C2 C 0.70580(16) 0.13114(11) 0.36038(12) 0.0478(4) Uani 1 1 d . . .
C3 C 0.7274(2) 0.18172(12) 0.43373(14) 0.0562(5) Uani 1 1 d . . .
C4 C 0.75535(19) 0.31213(12) 0.46397(13) 0.0559(5) Uani 1 1 d . . .
C5 C 0.7101(3) 0.29770(17) 0.54575(16) 0.0766(8) Uani 1 1 d . . .
C6 C 0.7074(3) 0.38241(13) 0.43000(16) 0.0740(7) Uani 1 1 d . . .
H6A H 0.6238 0.3807 0.4199 0.111 Uiso 1 1 calc R . .
H6B H 0.7345 0.3923 0.3784 0.111 Uiso 1 1 calc R . .
H6C H 0.7335 0.4187 0.4701 0.111 Uiso 1 1 calc R . .
C7 C 0.8877(3) 0.3135(2) 0.4805(3) 0.0851(9) Uani 1 1 d . . .
C11 C 0.54593(17) 0.07101(11) 0.17026(12) 0.0501(5) Uani 1 1 d . . .
C12 C 0.5421(2) 0.01315(13) 0.11752(15) 0.0631(6) Uani 1 1 d . . .
C13 C 0.4447(2) -0.02985(15) 0.10312(19) 0.0755(7) Uani 1 1 d . . .
C14 C 0.3510(2) -0.01566(17) 0.14035(18) 0.0770(7) Uani 1 1 d . . .
C15 C 0.3538(2) 0.04088(19) 0.19312(17) 0.0810(8) Uani 1 1 d . . .
C16 C 0.4505(2) 0.08427(16) 0.20853(15) 0.0679(6) Uani 1 1 d . . .
C21 C 0.79153(17) 0.08827(11) 0.15884(13) 0.0525(5) Uani 1 1 d . . .
C22 C 0.8602(2) 0.04564(15) 0.21695(17) 0.0694(6) Uani 1 1 d . . .
C23 C 0.9628(3) 0.01776(18) 0.1994(2) 0.0880(9) Uani 1 1 d . . .
C24 C 0.9974(3) 0.03146(19) 0.1246(3) 0.0944(10) Uani 1 1 d . . .
C25 C 0.9291(3) 0.07305(18) 0.0658(2) 0.0914(9) Uani 1 1 d . . .
C26 C 0.8263(2) 0.10093(15) 0.08233(18) 0.0709(7) Uani 1 1 d . . .
C31 C 0.81178(17) 0.29876(11) 0.25717(12) 0.0506(5) Uani 1 1 d . . .
C32 C 0.90803(19) 0.25713(14) 0.25021(15) 0.0609(6) Uani 1 1 d . . .
C33 C 1.0023(2) 0.28598(18) 0.22017(18) 0.0763(7) Uani 1 1 d . . .
C34 C 1.0004(2) 0.35565(17) 0.19667(19) 0.0793(8) Uani 1 1 d . . .
C35 C 0.9063(2) 0.39758(15) 0.20326(16) 0.0691(6) Uani 1 1 d . . .
C36 C 0.8124(2) 0.36943(13) 0.23363(14) 0.0577(5) Uani 1 1 d . . .
C41 C 0.56159(17) 0.30369(11) 0.25708(13) 0.0508(5) Uani 1 1 d . . .
C42 C 0.4715(2) 0.30308(14) 0.30323(18) 0.0694(6) Uani 1 1 d . . .
C43 C 0.3647(2) 0.33318(17) 0.2704(2) 0.0873(9) Uani 1 1 d . . .
C44 C 0.3483(2) 0.36465(15) 0.1937(2) 0.0842(9) Uani 1 1 d . . .
C45 C 0.4353(2) 0.36441(14) 0.14685(19) 0.0739(7) Uani 1 1 d . . .
C46 C 0.5419(2) 0.33341(12) 0.17763(14) 0.0596(5) Uani 1 1 d . . .
C51 C 0.73106(19) 0.03098(11) 0.44764(13) 0.0547(5) Uani 1 1 d . . .
C52 C 0.6507(2) 0.02986(13) 0.50200(15) 0.0660(6) Uani 1 1 d . . .
C53 C 0.6734(3) -0.00687(15) 0.57643(16) 0.0770(7) Uani 1 1 d . . .
C54 C 0.7764(3) -0.04276(15) 0.59943(17) 0.0795(8) Uani 1 1 d . . .
C55 C 0.8560(3) -0.04211(16) 0.54641(18) 0.0805(8) Uani 1 1 d . . .
C56 C 0.8339(2) -0.00614(14) 0.47102(17) 0.0686(6) Uani 1 1 d . . .
Cl1 Cl 0.16953(10) 0.23736(7) 0.42001(7) 0.1319(4) Uani 1 1 d . . .
Cl2 Cl 0.40800(9) 0.20776(8) 0.48680(7) 0.1431(5) Uani 1 1 d . . .
C8 C 0.2663(3) 0.2077(2) 0.5066(2) 0.0900(9) Uani 1 1 d . . .
H3A H 0.804(2) 0.1742(13) 0.4632(15) 0.067(7) Uiso 1 1 d . . .
H3B H 0.678(2) 0.1739(15) 0.4733(19) 0.088(9) Uiso 1 1 d . . .
H5A H 0.621(3) 0.2981(15) 0.5344(17) 0.080(8) Uiso 1 1 d . . .
H5B H 0.732(2) 0.3383(17) 0.5830(19) 0.089(8) Uiso 1 1 d . . .
H5C H 0.732(3) 0.254(2) 0.570(2) 0.110(12) Uiso 1 1 d . . .
H7A H 0.920(3) 0.2678(19) 0.499(2) 0.095(10) Uiso 1 1 d . . .
H7B H 0.917(3) 0.322(2) 0.433(3) 0.121(14) Uiso 1 1 d . . .
H7C H 0.908(3) 0.348(2) 0.520(2) 0.109(11) Uiso 1 1 d . . .
H8A H 0.266(3) 0.236(2) 0.551(3) 0.128(14) Uiso 1 1 d . . .
H8B H 0.250(3) 0.1572(18) 0.5188(19) 0.095(9) Uiso 1 1 d . . .
H12 H 0.613(2) 0.0053(12) 0.0904(14) 0.061(6) Uiso 1 1 d . . .
H13 H 0.447(3) -0.0665(17) 0.0667(19) 0.093(10) Uiso 1 1 d . . .
H14 H 0.281(3) -0.0465(17) 0.1266(18) 0.096(9) Uiso 1 1 d . . .
H15 H 0.284(3) 0.0599(17) 0.2180(19) 0.102(9) Uiso 1 1 d . . .
H16 H 0.454(2) 0.1224(14) 0.2451(16) 0.069(7) Uiso 1 1 d . . .
H22 H 0.837(2) 0.0371(15) 0.2702(18) 0.079(8) Uiso 1 1 d . . .
H23 H 1.003(3) -0.0072(18) 0.245(2) 0.104(11) Uiso 1 1 d . . .
H24 H 1.076(3) 0.0112(18) 0.109(2) 0.108(10) Uiso 1 1 d . . .
H25 H 0.956(3) 0.0835(17) 0.013(2) 0.107(10) Uiso 1 1 d . . .
H26 H 0.782(2) 0.1276(16) 0.0435(18) 0.082(9) Uiso 1 1 d . . .
H32 H 0.906(2) 0.2075(14) 0.2622(16) 0.067(7) Uiso 1 1 d . . .
H33 H 1.062(3) 0.2598(18) 0.216(2) 0.105(11) Uiso 1 1 d . . .
H34 H 1.066(3) 0.373(2) 0.176(2) 0.127(12) Uiso 1 1 d . . .
H35 H 0.907(2) 0.4464(16) 0.1893(16) 0.078(8) Uiso 1 1 d . . .
H36 H 0.750(2) 0.3959(15) 0.2396(16) 0.077(8) Uiso 1 1 d . . .
H42 H 0.480(2) 0.2797(14) 0.3587(18) 0.075(7) Uiso 1 1 d . . .
H43 H 0.307(3) 0.3310(16) 0.3074(19) 0.094(9) Uiso 1 1 d . . .
H44 H 0.272(3) 0.3858(17) 0.1718(19) 0.096(9) Uiso 1 1 d . . .
H45 H 0.427(2) 0.3851(16) 0.0925(19) 0.087(8) Uiso 1 1 d . . .
H46 H 0.605(2) 0.3343(14) 0.1428(16) 0.078(8) Uiso 1 1 d . . .
H52 H 0.580(2) 0.0523(14) 0.4868(15) 0.068(7) Uiso 1 1 d . . .
H53 H 0.616(3) -0.0074(18) 0.611(2) 0.108(11) Uiso 1 1 d . . .
H54 H 0.798(2) -0.0715(16) 0.6547(19) 0.087(8) Uiso 1 1 d . . .
H55 H 0.922(3) -0.0674(18) 0.559(2) 0.103(11) Uiso 1 1 d . . .
H56 H 0.886(2) -0.0048(13) 0.4323(16) 0.071(7) Uiso 1 1 d . . .

loop_
_atom_site_aniso_label
_atom_site_aniso_U_11
_atom_site_aniso_U_22
_atom_site_aniso_U_33
_atom_site_aniso_U_23
_atom_site_aniso_U_13
_atom_site_aniso_U_12
P1 0.0500(3) 0.0486(3) 0.0420(3) 0.0002(2) 0.0061(2) 0.0025(2)
P2 0.0451(3) 0.0458(3) 0.0434(3) 0.0023(2) 0.0035(2) 0.0029(2)
O1 0.0658(9) 0.0578(9) 0.0477(8) 0.0062(6) 0.0086(6) 0.0040(7)
N1 0.0539(9) 0.0458(9) 0.0448(9) 0.0000(7) 0.0023(7) -0.0007(7)
N2 0.0698(11) 0.0482(10) 0.0488(9) 0.0033(8) 0.0049(8) -0.0027(8)
C1 0.0538(11) 0.0459(11) 0.0456(10) 0.0016(8) 0.0053(8) 0.0015(9)
C2 0.0483(10) 0.0476(12) 0.0459(10) 0.0019(8) 0.0042(8) 0.0013(8)
C3 0.0707(14) 0.0490(12) 0.0458(11) 0.0045(9) 0.0008(10) 0.0025(10)
C4 0.0650(13) 0.0525(12) 0.0485(11) -0.0067(9) 0.0050(9) -0.0041(10)
C5 0.112(2) 0.0687(18) 0.0500(13) -0.0096(12) 0.0162(14) -0.0086(16)
C6 0.1036(19) 0.0524(14) 0.0653(15) -0.0068(11) 0.0121(13) -0.0020(13)
C7 0.0677(17) 0.090(2) 0.091(2) -0.0214(19) -0.0041(16) -0.0142(16)
C11 0.0496(11) 0.0541(12) 0.0447(10) 0.0043(9) 0.0023(8) 0.0019(9)
C12 0.0573(13) 0.0596(14) 0.0704(14) -0.0064(11) 0.0048(11) 0.0015(11)
C13 0.0699(16) 0.0627(16) 0.0878(18) -0.0088(14) -0.0032(13) -0.0070(12)
C14 0.0637(15) 0.0834(19) 0.0799(17) 0.0102(15) 0.0009(13) -0.0174(14)
C15 0.0575(14) 0.117(2) 0.0707(16) 0.0030(16) 0.0177(12) -0.0100(15)
C16 0.0611(14) 0.0853(18) 0.0585(13) -0.0085(13) 0.0136(11) -0.0024(12)
C21 0.0516(11) 0.0493(12) 0.0568(12) -0.0063(9) 0.0100(9) -0.0032(9)
C22 0.0661(14) 0.0723(16) 0.0685(15) -0.0024(12) 0.0074(12) 0.0147(12)
C23 0.0707(17) 0.090(2) 0.099(2) -0.0163(18) 0.0004(16) 0.0227(15)
C24 0.0610(16) 0.095(2) 0.132(3) -0.031(2) 0.0297(18) 0.0035(15)
C25 0.089(2) 0.090(2) 0.108(2) -0.0094(18) 0.0544(19) -0.0024(17)
C26 0.0754(16) 0.0710(17) 0.0713(16) -0.0010(13) 0.0263(13) 0.0060(13)
C31 0.0486(11) 0.0543(12) 0.0474(10) 0.0021(9) 0.0038(8) 0.0011(9)
C32 0.0524(12) 0.0608(15) 0.0683(14) 0.0025(11) 0.0069(10) 0.0018(10)
C33 0.0506(13) 0.094(2) 0.0857(18) 0.0001(15) 0.0158(12) 0.0054(13)
C34 0.0642(15) 0.091(2) 0.0856(18) 0.0073(15) 0.0194(13) -0.0156(15)
C35 0.0748(16) 0.0666(16) 0.0651(14) 0.0076(12) 0.0100(12) -0.0146(13)
C36 0.0591(13) 0.0566(14) 0.0567(12) 0.0025(10) 0.0076(10) -0.0006(11)
C41 0.0498(10) 0.0456(11) 0.0546(11) 0.0009(9) 0.0023(9) 0.0023(8)
C42 0.0539(13) 0.0733(16) 0.0820(17) 0.0122(13) 0.0144(11) 0.0041(11)
C43 0.0492(13) 0.091(2) 0.124(2) 0.0108(19) 0.0205(15) 0.0090(13)
C44 0.0515(14) 0.0726(18) 0.119(2) 0.0095(16) -0.0113(15) 0.0080(12)
C45 0.0719(16) 0.0639(16) 0.0747(16) 0.0070(13) -0.0199(13) 0.0051(12)
C46 0.0625(13) 0.0568(13) 0.0552(12) 0.0006(10) -0.0025(10) 0.0072(10)
C51 0.0667(13) 0.0442(11) 0.0507(11) 0.0012(9) 0.0033(9) -0.0066(9)
C52 0.0753(16) 0.0609(14) 0.0617(14) 0.0055(11) 0.0112(12) -0.0005(12)
C53 0.101(2) 0.0716(17) 0.0607(14) 0.0045(13) 0.0209(14) -0.0115(15)
C54 0.109(2) 0.0662(16) 0.0590(15) 0.0123(12) 0.0007(14) -0.0065(15)
C55 0.0827(18) 0.0741(18) 0.0772(17) 0.0156(14) -0.0077(15) 0.0028(15)
C56 0.0662(14) 0.0652(15) 0.0729(15) 0.0142(12) 0.0081(12) -0.0020(12)
Cl1 0.1354(8) 0.1478(9) 0.1104(7) 0.0083(6) 0.0153(6) 0.0393(7)
Cl2 0.1085(7) 0.2041(13) 0.1201(8) 0.0457(8) 0.0293(6) -0.0208(7)
C8 0.120(3) 0.084(2) 0.0717(18) -0.0026(16) 0.0304(17) -0.0023(18)

loop_
_atom_type_symbol
_atom_type_description
_atom_type_scat_dispersion_real
_atom_type_scat_dispersion_imag
_atom_type_scat_source
C C 0.0181 0.0091 'International Tables Vol C Tables 4.2.6.8 and 6.1.1.4'
H H 0.0000 0.0000 'International Tables Vol C Tables 4.2.6.8 and 6.1.1.4'
Cl Cl 0.3639 0.7018 'International Tables Vol C Tables 4.2.6.8 and 6.1.1.4'
N N 0.0311 0.0180 'International Tables Vol C Tables 4.2.6.8 and 6.1.1.4'
O O 0.0492 0.0322 'International Tables Vol C Tables 4.2.6.8 and 6.1.1.4'
P P 0.2955 0.4335 'International Tables Vol C Tables 4.2.6.8 and 6.1.1.4'

loop_
_geom_angle_atom_site_label_1
_geom_angle_atom_site_label_2
_geom_angle_atom_site_label_3
_geom_angle
_geom_angle_site_symmetry_1
_geom_angle_site_symmetry_3
_geom_angle_publ_flag
O1 P1 C1 109.94(9) . . ?
O1 P1 C11 112.05(9) . . ?
C1 P1 C11 108.47(9) . . ?
O1 P1 C21 109.29(9) . . ?
C1 P1 C21 110.06(9) . . ?
C11 P1 C21 106.99(10) . . ?
N1 P2 C1 96.72(9) . . ?
N1 P2 C41 110.50(9) . . ?
C1 P2 C41 114.60(9) . . ?
N1 P2 C31 114.59(9) . . ?
C1 P2 C31 112.93(10) . . ?
C41 P2 C31 107.43(9) . . ?
C3 N1 C4 117.02(16) . . ?
C3 N1 P2 111.53(13) . . ?
C4 N1 P2 127.70(14) . . ?
C2 N2 C51 121.04(18) . . ?
C2 C1 P2 110.28(14) . . ?
C2 C1 P1 130.21(16) . . ?
P2 C1 P1 119.51(11) . . ?
N2 C2 C1 124.30(19) . . ?
N2 C2 C3 124.06(18) . . ?
C1 C2 C3 111.58(18) . . ?
N1 C3 C2 109.44(17) . . ?
N1 C3 H3A 111.2(16) . . ?
C2 C3 H3A 108.4(15) . . ?
N1 C3 H3B 109.4(18) . . ?
C2 C3 H3B 113.3(18) . . ?
H3A C3 H3B 105(2) . . ?
N1 C4 C6 110.22(17) . . ?
N1 C4 C7 109.9(2) . . ?
C6 C4 C7 110.5(2) . . ?
N1 C4 C5 108.21(19) . . ?
C6 C4 C5 108.1(2) . . ?
C7 C4 C5 109.9(3) . . ?
C4 C5 H5A 109.4(16) . . ?
C4 C5 H5B 107.1(17) . . ?
H5A C5 H5B 105(2) . . ?
C4 C5 H5C 114(2) . . ?
H5A C5 H5C 106(3) . . ?
H5B C5 H5C 115(3) . . ?
C4 C6 H6A 109.5 . . ?
C4 C6 H6B 109.5 . . ?
H6A C6 H6B 109.5 . . ?
C4 C6 H6C 109.5 . . ?
H6A C6 H6C 109.5 . . ?
H6B C6 H6C 109.5 . . ?
C4 C7 H7A 111.3(18) . . ?
C4 C7 H7B 112(2) . . ?
H7A C7 H7B 104(3) . . ?
C4 C7 H7C 105(2) . . ?
H7A C7 H7C 112(3) . . ?
H7B C7 H7C 112(3) . . ?
C16 C11 C12 118.4(2) . . ?
C16 C11 P1 119.43(18) . . ?
C12 C11 P1 121.74(16) . . ?
C13 C12 C11 120.6(2) . . ?
C13 C12 H12 123.1(13) . . ?
C11 C12 H12 116.3(13) . . ?
C14 C13 C12 120.3(3) . . ?
C14 C13 H13 123.4(19) . . ?
C12 C13 H13 116.2(19) . . ?
C13 C14 C15 119.7(3) . . ?
C13 C14 H14 118.1(17) . . ?
C15 C14 H14 122.2(17) . . ?
C14 C15 C16 120.7(3) . . ?
C14 C15 H15 125.7(18) . . ?
C16 C15 H15 113.0(18) . . ?
C15 C16 C11 120.2(3) . . ?
C15 C16 H16 121.3(15) . . ?
C11 C16 H16 118.5(15) . . ?
C22 C21 C26 118.9(2) . . ?
C22 C21 P1 123.68(18) . . ?
C26 C21 P1 117.21(18) . . ?
C23 C22 C21 120.3(3) . . ?
C23 C22 H22 120.3(16) . . ?
C21 C22 H22 119.4(16) . . ?
C24 C23 C22 120.4(3) . . ?
C24 C23 H23 128(2) . . ?
C22 C23 H23 112(2) . . ?
C23 C24 C25 119.8(3) . . ?
C23 C24 H24 122.7(18) . . ?
C25 C24 H24 117.5(18) . . ?
C26 C25 C24 120.4(3) . . ?
C26 C25 H25 121(2) . . ?
C24 C25 H25 118.9(19) . . ?
C25 C26 C21 120.2(3) . . ?
C25 C26 H26 119.9(18) . . ?
C21 C26 H26 119.9(18) . . ?
C32 C31 C36 118.8(2) . . ?
C32 C31 P2 116.99(17) . . ?
C36 C31 P2 124.18(16) . . ?
C33 C32 C31 120.0(2) . . ?
C33 C32 H32 120.1(15) . . ?
C31 C32 H32 119.7(14) . . ?
C34 C33 C32 120.0(3) . . ?
C34 C33 H33 120(2) . . ?
C32 C33 H33 120(2) . . ?
C35 C34 C33 120.7(3) . . ?
C35 C34 H34 122(2) . . ?
C33 C34 H34 118(2) . . ?
C34 C35 C36 119.6(3) . . ?
C34 C35 H35 120.6(16) . . ?
C36 C35 H35 119.8(16) . . ?
C35 C36 C31 120.7(2) . . ?
C35 C36 H36 121.6(17) . . ?
C31 C36 H36 117.7(17) . . ?
C46 C41 C42 118.8(2) . . ?
C46 C41 P2 122.77(17) . . ?
C42 C41 P2 118.07(17) . . ?
C41 C42 C43 120.0(3) . . ?
C41 C42 H42 121.4(15) . . ?
C43 C42 H42 118.5(15) . . ?
C44 C43 C42 120.5(3) . . ?
C44 C43 H43 125.2(18) . . ?
C42 C43 H43 114.3(18) . . ?
C43 C44 C45 120.2(2) . . ?
C43 C44 H44 119.2(18) . . ?
C45 C44 H44 120.6(18) . . ?
C44 C45 C46 120.4(3) . . ?
C44 C45 H45 122.6(17) . . ?
C46 C45 H45 117.0(17) . . ?
C41 C46 C45 120.1(2) . . ?
C41 C46 H46 120.4(15) . . ?
C45 C46 H46 119.4(15) . . ?
C56 C51 C52 117.6(2) . . ?
C56 C51 N2 119.2(2) . . ?
C52 C51 N2 122.9(2) . . ?
C53 C52 C51 120.8(3) . . ?
C53 C52 H52 119.8(16) . . ?
C51 C52 H52 119.4(16) . . ?
C54 C53 C52 121.0(3) . . ?
C54 C53 H53 121(2) . . ?
C52 C53 H53 118(2) . . ?
C55 C54 C53 118.7(3) . . ?
C55 C54 H54 117.2(15) . . ?
C53 C54 H54 124.0(15) . . ?
C54 C55 C56 121.0(3) . . ?
C54 C55 H55 120(2) . . ?
C56 C55 H55 119(2) . . ?
C55 C56 C51 120.9(3) . . ?
C55 C56 H56 123.7(16) . . ?
C51 C56 H56 115.4(16) . . ?
Cl2 C8 Cl1 110.99(18) . . ?
Cl2 C8 H8A 106(3) . . ?
Cl1 C8 H8A 111(3) . . ?
Cl2 C8 H8B 105.0(17) . . ?
Cl1 C8 H8B 110.5(18) . . ?
H8A C8 H8B 113(3) . . ?

loop_
_geom_bond_atom_site_label_1
_geom_bond_atom_site_label_2
_geom_bond_distance
_geom_bond_site_symmetry_2
_geom_bond_publ_flag
P1 O1 1.4871(15) . ?
P1 C1 1.749(2) . ?
P1 C11 1.811(2) . ?
P1 C21 1.818(2) . ?
P2 N1 1.6595(17) . ?
P2 C1 1.721(2) . ?
P2 C41 1.806(2) . ?
P2 C31 1.811(2) . ?
N1 C3 1.462(3) . ?
N1 C4 1.509(3) . ?
N2 C2 1.294(3) . ?
N2 C51 1.412(3) . ?
C1 C2 1.421(3) . ?
C2 C3 1.514(3) . ?
C3 H3A 0.95(3) . ?
C3 H3B 0.94(3) . ?
C4 C6 1.513(3) . ?
C4 C7 1.519(4) . ?
C4 C5 1.531(3) . ?
C5 H5A 1.02(3) . ?
C5 H5B 0.99(3) . ?
C5 H5C 0.93(4) . ?
C6 H6A 0.9600 . ?
C6 H6B 0.9600 . ?
C6 H6C 0.9600 . ?
C7 H7A 0.97(4) . ?
C7 H7B 0.91(4) . ?
C7 H7C 0.92(4) . ?
C11 C16 1.384(3) . ?
C11 C12 1.387(3) . ?
C12 C13 1.385(3) . ?
C12 H12 1.01(2) . ?
C13 C14 1.361(4) . ?
C13 H13 0.91(3) . ?
C14 C15 1.368(4) . ?
C14 H14 0.99(3) . ?
C15 C16 1.384(4) . ?
C15 H15 1.03(3) . ?
C16 H16 0.93(3) . ?
C21 C22 1.386(3) . ?
C21 C26 1.387(3) . ?
C22 C23 1.380(4) . ?
C22 H22 0.96(3) . ?
C23 C24 1.365(5) . ?
C23 H23 0.93(3) . ?
C24 C25 1.379(5) . ?
C24 H24 1.07(3) . ?
C25 C26 1.377(4) . ?
C25 H25 0.99(4) . ?
C26 H26 0.90(3) . ?
C31 C32 1.392(3) . ?
C31 C36 1.395(3) . ?
C32 C33 1.387(4) . ?
C32 H32 0.96(3) . ?
C33 C34 1.375(4) . ?
C33 H33 0.87(3) . ?
C34 C35 1.373(4) . ?
C34 H34 0.94(4) . ?
C35 C36 1.381(3) . ?
C35 H35 0.95(3) . ?
C36 H36 0.90(3) . ?
C41 C46 1.387(3) . ?
C41 C42 1.388(3) . ?
C42 C43 1.389(4) . ?
C42 H42 0.99(3) . ?
C43 C44 1.360(5) . ?
C43 H43 0.97(3) . ?
C44 C45 1.366(4) . ?
C44 H44 0.98(3) . ?
C45 C46 1.387(3) . ?
C45 H45 0.95(3) . ?
C46 H46 1.00(3) . ?
C51 C56 1.386(3) . ?
C51 C52 1.390(3) . ?
C52 C53 1.377(4) . ?
C52 H52 0.92(3) . ?
C53 C54 1.375(4) . ?
C53 H53 0.93(3) . ?
C54 C55 1.366(4) . ?
C54 H54 1.04(3) . ?
C55 C56 1.383(4) . ?
C55 H55 0.90(3) . ?
C56 H56 0.95(3) . ?
Cl1 C8 1.735(4) . ?
Cl2 C8 1.734(4) . ?
C8 H8A 0.90(4) . ?
C8 H8B 1.00(3) . ?

loop_
_cod_related_entry_id
_cod_related_entry_database
_cod_related_entry_code
1 ChemSpider 30653266
